data_7118827
loop_
_publ_author_name
'Li, Zhenghua'
'Sharma, Nandini'
'Sharma, Upendra K.'
'Jacobs, Jeroen'
'Van Meervelt, Luc'
'Van der Eycken, Erik V.'

_publ_section_title
;
 Ligand-controlled product selectivity in palladium-catalyzed domino
 post-Ugi construction of (spiro)polyheterocycles.
;
_journal_issue 32
_journal_name_full 'Chemical communications (Cambridge, England)'
_journal_page_first 5516
_journal_page_last 5519
_journal_paper_doi 10.1039/c6cc00784h
_journal_volume 52
_journal_year 2016
_chemical_formula_moiety 'C29 H29 F N2 O3, C2 H3 N'
_chemical_formula_sum 'C31 H32 F N3 O3'
_chemical_formula_weight 513.60
_chemical_name_systematic
;
 ? 
;
_space_group_crystal_system monoclinic
_space_group_IT_number 14
_space_group_name_Hall '-P 2ybc'
_space_group_name_H-M_alt 'P 1 21/c 1'
_symmetry_space_group_name_Hall '-P 2ybc'
_symmetry_space_group_name_H-M 'P 1 21/c 1'
_atom_sites_solution_hydrogens geom
_atom_sites_solution_primary direct
_atom_sites_solution_secondary difmap
_audit_creation_date 2015-11-06
_audit_creation_method
;
Olex2 1.2-ac21
(compiled 2015.09.16 svn.r134, GUI svn.r4998)
;
_audit_update_record
;
2015-11-09 deposited with the CCDC.
2016-03-02 downloaded from the CCDC.
;
_cell_angle_alpha 90.00
_cell_angle_beta 98.553(3)
_cell_angle_gamma 90.00
_cell_formula_units_Z 4
_cell_length_a 9.0851(3)
_cell_length_b 16.6480(5)
_cell_length_c 17.5220(5)
_cell_measurement_reflns_used 6436
_cell_measurement_temperature 100.01(10)
_cell_measurement_theta_max 28.9150
_cell_measurement_theta_min 2.9530
_cell_volume 2620.71(14)
_computing_cell_refinement
;
CrysAlisPro, Agilent Technologies,
Version 1.171.36.28 (release 01-02-2013 CrysAlis171 .NET)
(compiled Feb  1 2013,16:14:44)
;
_computing_data_collection
;
CrysAlisPro, Agilent Technologies,
Version 1.171.36.28 (release 01-02-2013 CrysAlis171 .NET)
(compiled Feb  1 2013,16:14:44)
;
_computing_data_reduction
;
CrysAlisPro, Agilent Technologies,
Version 1.171.36.28 (release 01-02-2013 CrysAlis171 .NET)
(compiled Feb  1 2013,16:14:44)
;
_computing_molecular_graphics 'Olex2 (Dolomanov et al., 2009)'
_computing_publication_material 'Olex2 (Dolomanov et al., 2009)'
_computing_structure_refinement 'ShelXL (Sheldrick, 2008)'
_computing_structure_solution 'ShelXS (Sheldrick, 2008)'
_diffrn_ambient_temperature 100.01(10)
_diffrn_detector_area_resol_mean 15.9631
_diffrn_measured_fraction_theta_full 0.999
_diffrn_measured_fraction_theta_max 0.999
_diffrn_measurement_details
;
  1 omega  -71.00  -11.00   1.0000   25.0000
omega____ theta____ kappa____ phi______ frames
    -      -17.0732  -19.0000 -120.0000 60

  2 omega   -3.00   88.00   1.0000   25.0000
omega____ theta____ kappa____ phi______ frames
    -       18.8701   57.0000    0.0000 91

  3 omega  -50.00   40.00   1.0000   25.0000
omega____ theta____ kappa____ phi______ frames
    -       18.8701  -57.0000 -150.0000 90
;
_diffrn_measurement_device_type 'SuperNova, Single source at offset, Eos'
_diffrn_measurement_method '\w scans'
_diffrn_orient_matrix_UB_11 0.0618336000
_diffrn_orient_matrix_UB_12 0.0265754000
_diffrn_orient_matrix_UB_13 0.0045475000
_diffrn_orient_matrix_UB_21 0.0465203000
_diffrn_orient_matrix_UB_22 -0.0313662000
_diffrn_orient_matrix_UB_23 0.0169488000
_diffrn_orient_matrix_UB_31 0.0157936000
_diffrn_orient_matrix_UB_32 -0.0110870000
_diffrn_orient_matrix_UB_33 -0.0370070000
_diffrn_radiation_monochromator mirror
_diffrn_radiation_type MoK\a
_diffrn_radiation_wavelength 0.71073
_diffrn_reflns_av_R_equivalents 0.0210
_diffrn_reflns_av_unetI/netI 0.0320
_diffrn_reflns_limit_h_max 6
_diffrn_reflns_limit_h_min -11
_diffrn_reflns_limit_k_max 14
_diffrn_reflns_limit_k_min -20
_diffrn_reflns_limit_l_max 21
_diffrn_reflns_limit_l_min -21
_diffrn_reflns_number 12261
_diffrn_reflns_theta_full 25.00
_diffrn_reflns_theta_max 26.37
_diffrn_reflns_theta_min 2.58
_diffrn_source 'SuperNova (Mo) X-ray Source'
_diffrn_source_current n/a
_diffrn_source_voltage n/a
_exptl_absorpt_coefficient_mu 0.089
_exptl_absorpt_correction_T_max 1.00000
_exptl_absorpt_correction_T_min 0.85410
_exptl_absorpt_correction_type multi-scan
_exptl_absorpt_process_details
;
CrysAlisPro, Agilent Technologies,
Version 1.171.36.28 (release 01-02-2013 CrysAlis171 .NET)
(compiled Feb  1 2013,16:14:44)
Empirical absorption correction using spherical harmonics,
 implemented in SCALE3 ABSPACK scaling algorithm.
;
_exptl_crystal_colour transparent
_exptl_crystal_density_diffrn 1.302
_exptl_crystal_density_method 'not measured'
_exptl_crystal_description block
_exptl_crystal_F_000 1088
_exptl_crystal_recrystallization_method 'Re-crystallisation from solvent: acetonitrile'
_exptl_crystal_size_max 0.2
_exptl_crystal_size_mid 0.2
_exptl_crystal_size_min 0.1
_refine_diff_density_max 0.299
_refine_diff_density_min -0.329
_refine_diff_density_rms 0.045
_refine_ls_extinction_method none
_refine_ls_goodness_of_fit_ref 1.130
_refine_ls_hydrogen_treatment mixed
_refine_ls_matrix_type full
_refine_ls_number_parameters 460
_refine_ls_number_reflns 5353
_refine_ls_number_restraints 0
_refine_ls_restrained_S_all 1.130
_refine_ls_R_factor_all 0.0555
_refine_ls_R_factor_gt 0.0479
_refine_ls_shift/su_max 0.000
_refine_ls_shift/su_mean 0.000
_refine_ls_structure_factor_coef Fsqd
_refine_ls_weighting_details 'calc w=1/[\s^2^(Fo^2^)+(0.0317P)^2^+1.9718P] where P=(Fo^2^+2Fc^2^)/3'
_refine_ls_weighting_scheme calc
_refine_ls_wR_factor_gt 0.1084
_refine_ls_wR_factor_ref 0.1124
_reflns_number_gt 4678
_reflns_number_total 5353
_reflns_threshold_expression >2sigma(I)
_cod_data_source_file c6cc00784h2.cif
_cod_data_source_block wdh1055
_cod_depositor_comments 'Adding full bibliography for 7118825--7118827.cif.'
_cod_database_code 7118827
_chemical_oxdiff_formula 'C20 H31 O4'
_reflns_odcompleteness_completeness 99.84
_reflns_odcompleteness_iscentric 1
_reflns_odcompleteness_theta 26.32
_olex2_refinement_description
;
1. Fixed Uiso
 At 1.5 times of:
  All C(H,H,H) groups
2.a Idealised Me refined as rotating group:
 C31(H31A,H31B,H31C)
;
_olex2_date_sample_data_collection 2015-04-24
_olex2_submission_special_instructions 'No special instructions were received'

loop_
_space_group_symop_id
_space_group_symop_operation_xyz
1 'x, y, z'
2 '-x, y+1/2, -z+1/2'
3 '-x, -y, -z'
4 'x, -y-1/2, z-1/2'

loop_
_atom_site_label
_atom_site_type_symbol
_atom_site_fract_x
_atom_site_fract_y
_atom_site_fract_z
_atom_site_U_iso_or_equiv
_atom_site_adp_type
_atom_site_occupancy
_atom_site_calc_flag
_atom_site_refinement_flags_posn
F1 F 0.43129(12) 0.25805(6) 0.04881(6) 0.0241(3) Uani 1 d .
O1 O 0.70236(15) 0.34306(8) 0.04209(7) 0.0214(3) Uani 1 d .
H1 H 0.652(3) 0.3756(17) 0.0031(16) 0.057(8) Uiso 1 d .
O2 O 0.41126(14) 0.55969(7) 0.08027(7) 0.0185(3) Uani 1 d .
O3 O 0.68296(14) 0.48050(7) 0.25940(7) 0.0180(3) Uani 1 d .
N1 N 0.48096(15) 0.43395(8) 0.12075(8) 0.0130(3) Uani 1 d .
N2 N 0.66262(16) 0.34536(8) 0.29168(8) 0.0158(3) Uani 1 d .
N3 N 0.0204(3) 0.15189(18) 0.08389(13) 0.0702(8) Uani 1 d .
C1 C 0.66946(19) 0.52895(10) 0.09113(9) 0.0154(3) Uani 1 d .
C2 C 0.7026(2) 0.60813(11) 0.07371(10) 0.0191(4) Uani 1 d .
H2 H 0.627(2) 0.6469(12) 0.0689(12) 0.022(5) Uiso 1 d .
C3 C 0.8475(2) 0.62946(12) 0.06538(10) 0.0235(4) Uani 1 d .
H3 H 0.871(2) 0.6878(14) 0.0525(12) 0.032(6) Uiso 1 d .
C4 C 0.9585(2) 0.57150(12) 0.07509(11) 0.0257(4) Uani 1 d .
H4 H 1.056(2) 0.5842(12) 0.0689(11) 0.023(5) Uiso 1 d .
C5 C 0.9258(2) 0.49287(12) 0.09233(11) 0.0231(4) Uani 1 d .
H5 H 1.003(3) 0.4506(14) 0.0995(13) 0.033(6) Uiso 1 d .
C6 C 0.78060(19) 0.47035(10) 0.10054(9) 0.0163(3) Uani 1 d .
C7 C 0.73963(19) 0.38340(10) 0.11426(9) 0.0166(4) Uani 1 d .
C8 C 0.60068(18) 0.38187(10) 0.15883(9) 0.0137(3) Uani 1 d .
C9 C 0.51134(19) 0.50941(10) 0.09762(9) 0.0144(3) Uani 1 d .
C10 C 0.8687(2) 0.33689(13) 0.15911(12) 0.0237(4) Uani 1 d .
H10A H 0.908(2) 0.3609(13) 0.2037(13) 0.026(6) Uiso 1 d .
H10B H 0.947(3) 0.3311(13) 0.1252(12) 0.029(6) Uiso 1 d .
H10C H 0.838(2) 0.2851(14) 0.1701(12) 0.027(6) Uiso 1 d .
C11 C 0.65306(18) 0.41085(10) 0.24304(9) 0.0138(3) Uani 1 d .
C12 C 0.58983(19) 0.27901(10) 0.25134(10) 0.0173(4) Uani 1 d .
C13 C 0.55132(19) 0.29752(10) 0.17260(10) 0.0162(4) Uani 1 d .
C14 C 0.4745(2) 0.24115(11) 0.12471(10) 0.0201(4) Uani 1 d .
C15 C 0.4318(2) 0.16824(11) 0.15227(12) 0.0266(4) Uani 1 d .
H15 H 0.376(3) 0.1322(14) 0.1188(13) 0.035(6) Uiso 1 d .
C16 C 0.4688(2) 0.15201(11) 0.23044(12) 0.0279(4) Uani 1 d .
H16 H 0.438(2) 0.1038(13) 0.2501(12) 0.026(5) Uiso 1 d .
C17 C 0.5486(2) 0.20645(11) 0.28088(11) 0.0237(4) Uani 1 d .
H17 H 0.569(2) 0.1920(13) 0.3355(13) 0.028(6) Uiso 1 d .
C18 C 0.32357(19) 0.41477(11) 0.12787(10) 0.0157(3) Uani 1 d .
H18A H 0.266(2) 0.4537(12) 0.0960(11) 0.015(5) Uiso 1 d .
H18B H 0.298(2) 0.3618(11) 0.1060(10) 0.013(5) Uiso 1 d .
C19 C 0.29164(18) 0.41894(11) 0.21017(10) 0.0170(4) Uani 1 d .
C20 C 0.2973(2) 0.49212(12) 0.24882(11) 0.0229(4) Uani 1 d .
H20 H 0.318(2) 0.5389(13) 0.2217(12) 0.027(6) Uiso 1 d .
C21 C 0.2760(2) 0.49592(13) 0.32566(12) 0.0293(5) Uani 1 d .
H21 H 0.282(3) 0.5470(14) 0.3531(13) 0.039(6) Uiso 1 d .
C22 C 0.2471(2) 0.42677(14) 0.36601(11) 0.0281(5) Uani 1 d .
C23 C 0.2364(2) 0.35434(13) 0.32632(11) 0.0268(4) Uani 1 d .
H23 H 0.218(3) 0.3070(14) 0.3524(13) 0.031(6) Uiso 1 d .
C24 C 0.2590(2) 0.35012(12) 0.24955(11) 0.0214(4) Uani 1 d .
H24 H 0.254(2) 0.2960(12) 0.2242(11) 0.022(5) Uiso 1 d .
C25 C 0.2324(3) 0.4311(2) 0.45065(13) 0.0428(6) Uani 1 d .
H25A H 0.196(3) 0.3814(18) 0.4703(16) 0.055(8) Uiso 1 d .
H25B H 0.169(4) 0.4761(19) 0.4591(17) 0.068(9) Uiso 1 d .
H25C H 0.326(4) 0.443(2) 0.485(2) 0.085(11) Uiso 1 d .
C26 C 0.7373(2) 0.34363(11) 0.37459(10) 0.0193(4) Uani 1 d .
C27 C 0.8336(2) 0.41840(13) 0.39370(11) 0.0260(4) Uani 1 d .
H27A H 0.908(3) 0.4265(13) 0.3565(13) 0.032(6) Uiso 1 d .
H27B H 0.886(2) 0.4115(13) 0.4452(13) 0.031(6) Uiso 1 d .
H27C H 0.770(3) 0.4692(14) 0.3930(13) 0.035(6) Uiso 1 d .
C28 C 0.8429(2) 0.27115(13) 0.38554(12) 0.0262(4) Uani 1 d .
H28A H 0.792(3) 0.2195(14) 0.3776(13) 0.035(6) Uiso 1 d .
H28B H 0.892(3) 0.2714(13) 0.4401(13) 0.031(6) Uiso 1 d .
H28C H 0.917(3) 0.2736(14) 0.3478(14) 0.041(7) Uiso 1 d .
C29 C 0.6194(2) 0.33986(14) 0.42818(11) 0.0280(5) Uani 1 d .
H29A H 0.550(3) 0.2925(14) 0.4171(13) 0.035(6) Uiso 1 d .
H29B H 0.670(3) 0.3361(14) 0.4803(15) 0.042(7) Uiso 1 d .
H29C H 0.557(3) 0.3887(15) 0.4224(13) 0.038(6) Uiso 1 d .
C30 C 0.0365(3) 0.13926(15) 0.14812(13) 0.0394(6) Uani 1 d .
C31 C 0.0562(3) 0.12316(14) 0.23038(13) 0.0387(5) Uani 1 d .
H31A H 0.1194 0.0772 0.2416 0.058 Uiso 1 calc GR
H31B H -0.0389 0.1127 0.2460 0.058 Uiso 1 calc GR
H31C H 0.1011 0.1689 0.2579 0.058 Uiso 1 calc GR

loop_
_atom_site_aniso_label
_atom_site_aniso_U_11
_atom_site_aniso_U_22
_atom_site_aniso_U_33
_atom_site_aniso_U_23
_atom_site_aniso_U_13
_atom_site_aniso_U_12
F1 0.0305(6) 0.0211(5) 0.0197(5) -0.0049(4) 0.0005(4) -0.0036(5)
O1 0.0291(7) 0.0187(6) 0.0169(6) -0.0022(5) 0.0052(5) 0.0029(6)
O2 0.0198(6) 0.0165(6) 0.0188(6) 0.0032(5) 0.0015(5) 0.0039(5)
O3 0.0229(7) 0.0141(6) 0.0163(6) -0.0009(5) 0.0003(5) 0.0007(5)
N1 0.0113(7) 0.0140(7) 0.0136(6) 0.0015(5) 0.0011(5) 0.0009(5)
N2 0.0166(7) 0.0152(7) 0.0151(7) 0.0017(5) 0.0009(6) 0.0021(6)
N3 0.0733(18) 0.103(2) 0.0318(12) -0.0091(12) 0.0003(11) 0.0411(16)
C1 0.0180(8) 0.0174(8) 0.0108(7) -0.0013(6) 0.0024(6) -0.0031(7)
C2 0.0250(10) 0.0178(9) 0.0146(8) -0.0003(7) 0.0029(7) -0.0020(8)
C3 0.0299(10) 0.0233(10) 0.0179(9) -0.0029(7) 0.0051(8) -0.0112(8)
C4 0.0209(10) 0.0330(11) 0.0246(10) -0.0061(8) 0.0079(8) -0.0124(9)
C5 0.0182(9) 0.0285(10) 0.0229(9) -0.0047(8) 0.0047(7) -0.0019(8)
C6 0.0176(8) 0.0192(9) 0.0123(8) -0.0014(6) 0.0031(6) -0.0011(7)
C7 0.0153(8) 0.0186(8) 0.0163(8) -0.0009(7) 0.0032(6) 0.0030(7)
C8 0.0144(8) 0.0124(8) 0.0142(8) 0.0004(6) 0.0014(6) 0.0011(7)
C9 0.0178(8) 0.0153(8) 0.0099(7) -0.0021(6) 0.0015(6) 0.0007(7)
C10 0.0171(9) 0.0268(10) 0.0274(10) 0.0073(8) 0.0038(8) 0.0077(8)
C11 0.0116(8) 0.0156(8) 0.0146(8) 0.0014(6) 0.0030(6) 0.0028(7)
C12 0.0159(8) 0.0154(8) 0.0208(9) 0.0011(7) 0.0033(7) 0.0035(7)
C13 0.0164(8) 0.0130(8) 0.0197(8) 0.0003(6) 0.0042(7) 0.0023(7)
C14 0.0212(9) 0.0179(9) 0.0210(9) -0.0019(7) 0.0028(7) 0.0023(7)
C15 0.0286(11) 0.0153(9) 0.0349(11) -0.0048(8) 0.0017(9) -0.0041(8)
C16 0.0302(11) 0.0138(9) 0.0403(12) 0.0058(8) 0.0070(9) -0.0013(8)
C17 0.0256(10) 0.0178(9) 0.0275(10) 0.0070(8) 0.0036(8) 0.0026(8)
C18 0.0128(8) 0.0163(8) 0.0179(8) 0.0011(7) 0.0021(7) -0.0005(7)
C19 0.0097(8) 0.0232(9) 0.0179(8) 0.0013(7) 0.0014(6) -0.0001(7)
C20 0.0220(9) 0.0244(10) 0.0235(9) -0.0001(8) 0.0072(7) 0.0014(8)
C21 0.0266(10) 0.0370(12) 0.0254(10) -0.0081(9) 0.0070(8) 0.0012(9)
C22 0.0168(9) 0.0494(13) 0.0191(9) 0.0005(9) 0.0058(7) 0.0026(9)
C23 0.0193(9) 0.0367(11) 0.0255(10) 0.0110(9) 0.0066(8) -0.0004(9)
C24 0.0149(9) 0.0253(10) 0.0240(9) 0.0033(8) 0.0034(7) -0.0002(8)
C25 0.0319(13) 0.077(2) 0.0209(11) -0.0002(11) 0.0078(9) 0.0012(13)
C26 0.0202(9) 0.0237(9) 0.0133(8) 0.0039(7) 0.0005(7) 0.0063(8)
C27 0.0279(10) 0.0302(11) 0.0178(9) 0.0007(8) -0.0039(8) 0.0003(9)
C28 0.0253(10) 0.0282(11) 0.0235(10) 0.0047(8) -0.0014(8) 0.0096(9)
C29 0.0268(11) 0.0396(12) 0.0184(9) 0.0058(8) 0.0054(8) 0.0062(10)
C30 0.0367(13) 0.0455(14) 0.0339(13) -0.0110(10) -0.0021(10) 0.0139(11)
C31 0.0366(12) 0.0416(13) 0.0359(12) 0.0031(10) -0.0008(10) 0.0030(11)

loop_
_atom_type_symbol
_atom_type_description
_atom_type_scat_dispersion_real
_atom_type_scat_dispersion_imag
_atom_type_scat_source
C C 0.0033 0.0016 'International Tables Vol C Tables 4.2.6.8 and 6.1.1.4'
H H 0.0000 0.0000 'International Tables Vol C Tables 4.2.6.8 and 6.1.1.4'
F F 0.0171 0.0103 'International Tables Vol C Tables 4.2.6.8 and 6.1.1.4'
N N 0.0061 0.0033 'International Tables Vol C Tables 4.2.6.8 and 6.1.1.4'
O O 0.0106 0.0060 'International Tables Vol C Tables 4.2.6.8 and 6.1.1.4'

loop_
_geom_angle_atom_site_label_1
_geom_angle_atom_site_label_2
_geom_angle_atom_site_label_3
_geom_angle
C7 O1 H1 113.6(17)
C8 N1 C18 119.36(13)
C9 N1 C8 120.67(14)
C9 N1 C18 117.58(14)
C11 N2 C12 108.99(13)
C11 N2 C26 126.02(14)
C12 N2 C26 124.98(14)
C2 C1 C6 120.67(16)
C2 C1 C9 117.60(16)
C6 C1 C9 121.71(15)
C1 C2 H2 119.5(13)
C3 C2 C1 120.11(18)
C3 C2 H2 120.3(13)
C2 C3 H3 119.8(13)
C4 C3 C2 119.41(18)
C4 C3 H3 120.8(13)
C3 C4 H4 120.8(13)
C5 C4 C3 120.56(18)
C5 C4 H4 118.6(13)
C4 C5 H5 121.8(13)
C4 C5 C6 120.75(18)
C6 C5 H5 117.4(13)
C1 C6 C5 118.49(16)
C1 C6 C7 119.57(15)
C5 C6 C7 121.83(16)
O1 C7 C6 109.81(13)
O1 C7 C8 109.18(13)
O1 C7 C10 106.32(14)
C6 C7 C8 108.99(13)
C6 C7 C10 112.16(15)
C10 C7 C8 110.33(14)
N1 C8 C7 110.94(13)
N1 C8 C11 110.37(13)
N1 C8 C13 113.89(14)
C11 C8 C7 108.00(13)
C13 C8 C7 111.93(13)
C13 C8 C11 101.15(13)
O2 C9 N1 121.49(15)
O2 C9 C1 120.85(15)
N1 C9 C1 117.63(14)
C7 C10 H10A 113.2(14)
C7 C10 H10B 107.8(12)
C7 C10 H10C 109.9(13)
H10A C10 H10B 109.6(19)
H10A C10 H10C 108.7(18)
H10B C10 H10C 107.3(18)
O3 C11 N2 128.12(15)
O3 C11 C8 123.01(14)
N2 C11 C8 108.84(13)
C13 C12 N2 110.32(14)
C17 C12 N2 128.53(16)
C17 C12 C13 121.02(16)
C12 C13 C8 108.99(14)
C14 C13 C8 132.39(16)
C14 C13 C12 118.55(16)
F1 C14 C13 120.10(16)
F1 C14 C15 117.93(16)
C13 C14 C15 121.88(17)
C14 C15 H15 119.8(14)
C14 C15 C16 118.44(18)
C16 C15 H15 121.7(14)
C15 C16 H16 119.4(13)
C15 C16 C17 121.80(18)
C17 C16 H16 118.8(13)
C12 C17 C16 118.29(18)
C12 C17 H17 123.8(13)
C16 C17 H17 117.8(13)
N1 C18 H18A 104.7(11)
N1 C18 H18B 109.7(11)
N1 C18 C19 113.11(13)
H18A C18 H18B 107.8(15)
C19 C18 H18A 111.0(11)
C19 C18 H18B 110.3(11)
C20 C19 C18 120.35(16)
C20 C19 C24 118.34(16)
C24 C19 C18 121.30(16)
C19 C20 H20 118.1(13)
C21 C20 C19 120.73(19)
C21 C20 H20 121.1(13)
C20 C21 H21 120.9(14)
C20 C21 C22 121.12(19)
C22 C21 H21 118.0(14)
C21 C22 C25 120.5(2)
C23 C22 C21 117.84(17)
C23 C22 C25 121.6(2)
C22 C23 H23 119.3(14)
C22 C23 C24 121.22(19)
C24 C23 H23 119.4(14)
C19 C24 C23 120.68(18)
C19 C24 H24 121.2(11)
C23 C24 H24 118.1(11)
C22 C25 H25A 112.9(16)
C22 C25 H25B 109.2(18)
C22 C25 H25C 114.1(19)
H25A C25 H25B 111(2)
H25A C25 H25C 106(2)
H25B C25 H25C 103(3)
N2 C26 C27 110.84(14)
N2 C26 C28 108.56(14)
N2 C26 C29 109.65(15)
C27 C26 C28 106.62(16)
C29 C26 C27 109.24(16)
C29 C26 C28 111.91(16)
C26 C27 H27A 112.4(12)
C26 C27 H27B 107.0(13)
C26 C27 H27C 111.4(13)
H27A C27 H27B 109.6(18)
H27A C27 H27C 108.3(18)
H27B C27 H27C 108.0(18)
C26 C28 H28A 113.7(14)
C26 C28 H28B 107.5(13)
C26 C28 H28C 110.5(14)
H28A C28 H28B 106.1(18)
H28A C28 H28C 106.7(19)
H28B C28 H28C 112.4(19)
C26 C29 H29A 112.7(13)
C26 C29 H29B 107.9(15)
C26 C29 H29C 110.2(14)
H29A C29 H29B 109.1(19)
H29A C29 H29C 107.2(19)
H29B C29 H29C 109.7(19)
N3 C30 C31 179.7(3)
C30 C31 H31A 109.5
C30 C31 H31B 109.5
C30 C31 H31C 109.5
H31A C31 H31B 109.5
H31A C31 H31C 109.5
H31B C31 H31C 109.5

loop_
_geom_bond_atom_site_label_1
_geom_bond_atom_site_label_2
_geom_bond_distance
F1 C14 1.359(2)
O1 H1 0.93(3)
O1 C7 1.427(2)
O2 C9 1.240(2)
O3 C11 1.216(2)
N1 C8 1.471(2)
N1 C9 1.361(2)
N1 C18 1.488(2)
N2 C11 1.379(2)
N2 C12 1.421(2)
N2 C26 1.510(2)
N3 C30 1.133(3)
C1 C2 1.396(2)
C1 C6 1.396(2)
C1 C9 1.494(2)
C2 H2 0.94(2)
C2 C3 1.392(3)
C3 H3 1.03(2)
C3 C4 1.388(3)
C4 H4 0.93(2)
C4 C5 1.385(3)
C5 H5 0.99(2)
C5 C6 1.399(3)
C6 C7 1.523(2)
C7 C8 1.580(2)
C7 C10 1.523(2)
C8 C11 1.558(2)
C8 C13 1.504(2)
C10 H10A 0.90(2)
C10 H10B 1.00(2)
C10 H10C 0.94(2)
C12 C13 1.406(2)
C12 C17 1.387(2)
C13 C14 1.378(2)
C14 C15 1.383(3)
C15 H15 0.93(2)
C15 C16 1.387(3)
C16 H16 0.93(2)
C16 C17 1.392(3)
C17 H17 0.98(2)
C18 H18A 0.96(2)
C18 H18B 0.975(19)
C18 C19 1.514(2)
C19 C20 1.391(3)
C19 C24 1.392(2)
C20 H20 0.95(2)
C20 C21 1.390(3)
C21 H21 0.97(2)
C21 C22 1.396(3)
C22 C23 1.388(3)
C22 C25 1.510(3)
C23 H23 0.94(2)
C23 C24 1.392(3)
C24 H24 1.00(2)
C25 H25A 0.97(3)
C25 H25B 0.97(3)
C25 H25C 0.99(4)
C26 C27 1.530(3)
C26 C28 1.535(3)
C26 C29 1.527(3)
C27 H27A 1.02(2)
C27 H27B 0.96(2)
C27 H27C 1.02(2)
C28 H28A 0.98(2)
C28 H28B 0.99(2)
C28 H28C 1.01(3)
C29 H29A 1.01(2)
C29 H29B 0.96(3)
C29 H29C 0.99(2)
C30 C31 1.451(3)
C31 H31A 0.9600
C31 H31B 0.9600
C31 H31C 0.9600

loop_
_geom_torsion_atom_site_label_1
_geom_torsion_atom_site_label_2
_geom_torsion_atom_site_label_3
_geom_torsion_atom_site_label_4
_geom_torsion
F1 C14 C15 C16 -176.82(17)
O1 C7 C8 N1 -69.85(17)
O1 C7 C8 C11 169.06(13)
O1 C7 C8 C13 58.58(17)
N1 C8 C11 O3 -48.5(2)
N1 C8 C11 N2 133.30(14)
N1 C8 C13 C12 -125.47(15)
N1 C8 C13 C14 51.4(3)
N1 C18 C19 C20 66.9(2)
N1 C18 C19 C24 -111.85(18)
N2 C12 C13 C8 -0.22(19)
N2 C12 C13 C14 -177.58(15)
N2 C12 C17 C16 175.70(18)
C1 C2 C3 C4 -0.4(3)
C1 C6 C7 O1 88.94(18)
C1 C6 C7 C8 -30.6(2)
C1 C6 C7 C10 -153.07(16)
C2 C1 C6 C5 0.2(2)
C2 C1 C6 C7 -175.98(15)
C2 C1 C9 O2 7.3(2)
C2 C1 C9 N1 -174.76(14)
C2 C3 C4 C5 0.5(3)
C3 C4 C5 C6 -0.2(3)
C4 C5 C6 C1 -0.1(3)
C4 C5 C6 C7 175.93(16)
C5 C6 C7 O1 -87.09(19)
C5 C6 C7 C8 153.36(15)
C5 C6 C7 C10 30.9(2)
C6 C1 C2 C3 0.1(2)
C6 C1 C9 O2 -171.46(15)
C6 C1 C9 N1 6.5(2)
C6 C7 C8 N1 50.09(17)
C6 C7 C8 C11 -71.00(16)
C6 C7 C8 C13 178.51(13)
C7 C8 C11 O3 72.93(19)
C7 C8 C11 N2 -105.26(15)
C7 C8 C13 C12 107.68(16)
C7 C8 C13 C14 -75.5(2)
C8 N1 C9 O2 -164.96(14)
C8 N1 C9 C1 17.1(2)
C8 N1 C18 C19 63.00(19)
C8 C13 C14 F1 1.3(3)
C8 C13 C14 C15 -175.14(18)
C9 N1 C8 C7 -46.13(19)
C9 N1 C8 C11 73.55(18)
C9 N1 C8 C13 -173.49(14)
C9 N1 C18 C19 -99.58(17)
C9 C1 C2 C3 -178.68(15)
C9 C1 C6 C5 178.92(15)
C9 C1 C6 C7 2.8(2)
C10 C7 C8 N1 173.66(14)
C10 C7 C8 C11 52.57(18)
C10 C7 C8 C13 -57.92(19)
C11 N2 C12 C13 8.69(19)
C11 N2 C12 C17 -167.00(18)
C11 N2 C26 C27 -13.2(2)
C11 N2 C26 C28 -129.94(18)
C11 N2 C26 C29 107.52(19)
C11 C8 C13 C12 -7.09(17)
C11 C8 C13 C14 169.78(19)
C12 N2 C11 O3 168.68(17)
C12 N2 C11 C8 -13.25(18)
C12 N2 C26 C27 167.14(16)
C12 N2 C26 C28 50.3(2)
C12 N2 C26 C29 -72.2(2)
C12 C13 C14 F1 177.88(15)
C12 C13 C14 C15 1.5(3)
C13 C8 C11 O3 -169.41(16)
C13 C8 C11 N2 12.40(17)
C13 C12 C17 C16 0.4(3)
C13 C14 C15 C16 -0.4(3)
C14 C15 C16 C17 -0.8(3)
C15 C16 C17 C12 0.8(3)
C17 C12 C13 C8 175.85(16)
C17 C12 C13 C14 -1.5(3)
C18 N1 C8 C7 151.85(14)
C18 N1 C8 C11 -88.47(17)
C18 N1 C8 C13 24.5(2)
C18 N1 C9 O2 -2.6(2)
C18 N1 C9 C1 179.46(13)
C18 C19 C20 C21 -176.54(17)
C18 C19 C24 C23 177.11(17)
C19 C20 C21 C22 -0.6(3)
C20 C19 C24 C23 -1.6(3)
C20 C21 C22 C23 -1.7(3)
C20 C21 C22 C25 176.7(2)
C21 C22 C23 C24 2.3(3)
C22 C23 C24 C19 -0.6(3)
C24 C19 C20 C21 2.2(3)
C25 C22 C23 C24 -176.09(19)
C26 N2 C11 O3 -11.1(3)
C26 N2 C11 C8 167.00(14)
C26 N2 C12 C13 -171.56(15)
C26 N2 C12 C17 12.7(3)
